data_1507959
loop_
_publ_author_name
'Spokoyny, Alexander M.'
'Machan, Charles W.'
'Clingerman, Daniel J.'
'Rosen, Mari S.'
'Wiester, Michael J.'
'Kennedy, Robert D.'
'Stern, Charlotte L.'
'Sarjeant, Amy A.'
'Mirkin, Chad A.'

_publ_section_title
;
 A coordination chemistry dichotomy for icosahedral carborane-based
 ligands.
;
_journal_issue 8
_journal_name_full 'Nature chemistry'
_journal_page_first 590
_journal_page_last 596
_journal_paper_doi 10.1038/nchem.1088
_journal_volume 3
_journal_year 2011
_chemical_formula_moiety 'C40 H30 Cl F8 P2 Pt S2, B F4'
_chemical_formula_sum 'C40 H30 B Cl F12 P2 Pt S2'
_chemical_formula_weight 1106.05
_chemical_name_systematic
; 
 ? 
;
_space_group_IT_number 14
_symmetry_cell_setting monoclinic
_symmetry_space_group_name_Hall '-P 2yn'
_symmetry_space_group_name_H-M 'P 1 21/n 1'
_atom_sites_solution_hydrogens geom
_atom_sites_solution_primary direct
_atom_sites_solution_secondary difmap
_audit_creation_method SHELXL-97
_cell_angle_alpha 90.00
_cell_angle_beta 92.3430(10)
_cell_angle_gamma 90.00
_cell_formula_units_Z 4
_cell_length_a 16.4546(2)
_cell_length_b 14.6655(2)
_cell_length_c 16.6510(2)
_cell_measurement_reflns_used 9966
_cell_measurement_temperature 100(2)
_cell_measurement_theta_max 30.25
_cell_measurement_theta_min 2.48
_cell_volume 4014.78(9)
_computing_cell_refinement 'Bruker SAINT'
_computing_data_collection 'Bruker APEX2'
_computing_data_reduction 'Bruker SAINT'
_computing_molecular_graphics 'Bruker SHELXTL'
_computing_publication_material 'Bruker SHELXTL'
_computing_structure_refinement 'SHELXL-97 (Sheldrick, 1997)'
_computing_structure_solution 'SHELXS-97 (Sheldrick, 1990)'
_diffrn_ambient_temperature 100(2)
_diffrn_measured_fraction_theta_full 0.993
_diffrn_measured_fraction_theta_max 0.993
_diffrn_measurement_device_type 'Bruker APEX-II CCD'
_diffrn_measurement_method '\f and \w scans'
_diffrn_radiation_monochromator graphite
_diffrn_radiation_source 'fine-focus sealed tube'
_diffrn_radiation_type MoK\a
_diffrn_radiation_wavelength 0.71073
_diffrn_reflns_av_R_equivalents 0.0547
_diffrn_reflns_av_sigmaI/netI 0.0476
_diffrn_reflns_limit_h_max 23
_diffrn_reflns_limit_h_min -23
_diffrn_reflns_limit_k_max 18
_diffrn_reflns_limit_k_min -20
_diffrn_reflns_limit_l_max 23
_diffrn_reflns_limit_l_min -23
_diffrn_reflns_number 61756
_diffrn_reflns_theta_full 30.28
_diffrn_reflns_theta_max 30.28
_diffrn_reflns_theta_min 1.78
_diffrn_standards_number 0
_exptl_absorpt_coefficient_mu 3.832
_exptl_absorpt_correction_T_max 0.9448
_exptl_absorpt_correction_T_min 0.3708
_exptl_absorpt_correction_type multi-scan
_exptl_absorpt_process_details 'SADABS 2008/1 (Bruker)'
_exptl_crystal_colour colourless
_exptl_crystal_density_diffrn 1.830
_exptl_crystal_density_method 'not measured'
_exptl_crystal_description plate
_exptl_crystal_F_000 2160
_exptl_crystal_size_max 0.32
_exptl_crystal_size_mid 0.10
_exptl_crystal_size_min 0.02
_refine_diff_density_max 1.648
_refine_diff_density_min -0.877
_refine_diff_density_rms 0.136
_refine_ls_extinction_method none
_refine_ls_goodness_of_fit_ref 1.015
_refine_ls_hydrogen_treatment constr
_refine_ls_matrix_type full
_refine_ls_number_parameters 532
_refine_ls_number_reflns 11935
_refine_ls_number_restraints 0
_refine_ls_restrained_S_all 1.015
_refine_ls_R_factor_all 0.0496
_refine_ls_R_factor_gt 0.0291
_refine_ls_shift/su_max 0.004
_refine_ls_shift/su_mean 0.000
_refine_ls_structure_factor_coef Fsqd
_refine_ls_weighting_details 'calc w=1/[\s^2^(Fo^2^)+(0.0222P)^2^+3.2089P] where P=(Fo^2^+2Fc^2^)/3'
_refine_ls_weighting_scheme calc
_refine_ls_wR_factor_gt 0.0552
_refine_ls_wR_factor_ref 0.0619
_reflns_number_gt 9148
_reflns_number_total 11935
_reflns_threshold_expression >2sigma(I)
_cod_data_source_file nchem.1088-s10.cif
_cod_data_source_block n0728s
_cod_depositor_comments
;
The following automatic conversions were performed:

'_symmetry_cell_setting' value 'Monoclinic' changed to 'monoclinic'
according to /home/saulius/struct/CIF-dictionaries/cif_core.dic
dictionary named 'cif_core.dic' version 2.4.1 from 2010-06-29.

Automatic conversion script
Id: cif_fix_values 1891 2012-01-12 08:04:46Z andrius 
;
_cod_original_sg_symbol_H-M P2(1)/n
_cod_database_code 1507959

loop_
_symmetry_equiv_pos_as_xyz
'x, y, z'
'-x+1/2, y+1/2, -z+1/2'
'-x, -y, -z'
'x-1/2, -y-1/2, z-1/2'

loop_
_atom_site_label
_atom_site_type_symbol
_atom_site_fract_x
_atom_site_fract_y
_atom_site_fract_z
_atom_site_U_iso_or_equiv
_atom_site_adp_type
_atom_site_occupancy
_atom_site_symmetry_multiplicity
_atom_site_calc_flag
_atom_site_refinement_flags
Pt1 Pt 0.704000(6) 0.373953(8) 0.194113(6) 0.01219(3) Uani 1 1 d .
P1 P 0.64135(4) 0.43040(5) 0.08218(4) 0.01324(14) Uani 1 1 d .
P2 P 0.82522(4) 0.44768(5) 0.19136(4) 0.01320(14) Uani 1 1 d .
S1 S 0.59259(4) 0.27541(5) 0.20625(4) 0.01488(14) Uani 1 1 d .
S2 S 0.78565(5) 0.62578(6) 0.40486(4) 0.02293(16) Uani 1 1 d .
Cl1 Cl 0.75266(4) 0.31631(5) 0.31806(4) 0.02043(15) Uani 1 1 d .
F1 F 0.95238(14) 0.46643(17) 0.62838(13) 0.0480(6) Uani 1 1 d .
F2 F 0.68342(14) 0.36504(15) 0.57736(13) 0.0443(6) Uani 1 1 d .
F3 F 0.66410(11) 0.48762(15) 0.45897(12) 0.0334(5) Uani 1 1 d .
F4 F 0.56477(10) 0.46838(12) 0.27938(10) 0.0210(4) Uani 1 1 d .
F5 F 0.49711(11) 0.15594(12) 0.30538(11) 0.0247(4) Uani 1 1 d .
F6 F 0.42830(11) 0.19277(14) 0.44443(12) 0.0326(5) Uani 1 1 d .
F7 F 0.48692(11) 0.50493(13) 0.41219(10) 0.0272(4) Uani 1 1 d .
C1 C 0.53462(16) 0.3957(2) 0.08966(17) 0.0161(6) Uani 1 1 d .
H1A H 0.5078 0.4363 0.1280 0.019 Uiso 1 1 calc R
H1B H 0.5062 0.4027 0.0365 0.019 Uiso 1 1 calc R
C2 C 0.52675(17) 0.2978(2) 0.11736(17) 0.0171(6) Uani 1 1 d .
H2A H 0.5415 0.2563 0.0734 0.021 Uiso 1 1 calc R
H2B H 0.4695 0.2855 0.1300 0.021 Uiso 1 1 calc R
C3 C 0.53546(16) 0.3102(2) 0.28943(16) 0.0157(6) Uani 1 1 d .
C4 C 0.53104(17) 0.3985(2) 0.31861(16) 0.0167(6) Uani 1 1 d .
C5 C 0.49194(18) 0.4175(2) 0.38784(17) 0.0195(6) Uani 1 1 d .
C6 C 0.45725(18) 0.3493(2) 0.43209(18) 0.0217(7) Uani 1 1 d .
H6 H 0.4315 0.3623 0.4808 0.026 Uiso 1 1 calc R
C7 C 0.46127(18) 0.2621(2) 0.40323(18) 0.0219(7) Uani 1 1 d .
C8 C 0.49744(17) 0.2419(2) 0.33238(18) 0.0176(6) Uani 1 1 d .
C9 C 0.67071(16) 0.3829(2) -0.01252(16) 0.0147(5) Uani 1 1 d .
C10 C 0.72804(17) 0.3140(2) -0.01522(17) 0.0170(6) Uani 1 1 d .
H10 H 0.7567 0.2954 0.0327 0.020 Uiso 1 1 calc R
C11 C 0.74392(18) 0.2721(2) -0.08768(18) 0.0219(7) Uani 1 1 d .
H11 H 0.7813 0.2228 -0.0888 0.026 Uiso 1 1 calc R
C12 C 0.7052(2) 0.3021(2) -0.15832(18) 0.0254(7) Uani 1 1 d .
H12 H 0.7168 0.2740 -0.2080 0.030 Uiso 1 1 calc R
C13 C 0.6498(2) 0.3728(2) -0.15648(18) 0.0282(7) Uani 1 1 d .
H13 H 0.6242 0.3944 -0.2050 0.034 Uiso 1 1 calc R
C14 C 0.63146(19) 0.4123(2) -0.08372(18) 0.0228(7) Uani 1 1 d .
H14 H 0.5921 0.4596 -0.0824 0.027 Uiso 1 1 calc R
C15 C 0.65657(17) 0.6902(2) -0.00621(17) 0.0197(6) Uani 1 1 d .
H15 H 0.6801 0.7200 -0.0503 0.024 Uiso 1 1 calc R
C16 C 0.66919(17) 0.5972(2) 0.00519(17) 0.0173(6) Uani 1 1 d .
H16 H 0.7016 0.5639 -0.0305 0.021 Uiso 1 1 calc R
C17 C 0.63399(16) 0.5529(2) 0.06931(16) 0.0139(5) Uani 1 1 d .
C18 C 0.58808(18) 0.6041(2) 0.12303(17) 0.0184(6) Uani 1 1 d .
H18 H 0.5652 0.5750 0.1678 0.022 Uiso 1 1 calc R
C19 C 0.57622(19) 0.6967(2) 0.11084(18) 0.0218(6) Uani 1 1 d .
H19 H 0.5448 0.7308 0.1469 0.026 Uiso 1 1 calc R
C20 C 0.84238(17) 0.5142(2) 0.28383(16) 0.0157(6) Uani 1 1 d .
H20A H 0.8641 0.4732 0.3268 0.019 Uiso 1 1 calc R
H20B H 0.8842 0.5611 0.2745 0.019 Uiso 1 1 calc R
C21 C 0.76618(18) 0.5612(2) 0.31294(17) 0.0193(6) Uani 1 1 d .
H21A H 0.7241 0.5146 0.3224 0.023 Uiso 1 1 calc R
H21B H 0.7446 0.6028 0.2704 0.023 Uiso 1 1 calc R
C22 C 0.79920(19) 0.5401(2) 0.47879(17) 0.0206(6) Uani 1 1 d .
C23 C 0.8716(2) 0.5326(2) 0.52410(19) 0.0259(7) Uani 1 1 d .
C24 C 0.8807(2) 0.4704(3) 0.5867(2) 0.0312(8) Uani 1 1 d .
C25 C 0.8184(2) 0.4133(2) 0.6052(2) 0.0325(8) Uani 1 1 d .
H25 H 0.8247 0.3703 0.6477 0.039 Uiso 1 1 calc R
C26 C 0.7464(2) 0.4199(2) 0.5607(2) 0.0283(8) Uani 1 1 d .
C27 C 0.73655(19) 0.4820(2) 0.49907(18) 0.0233(7) Uani 1 1 d .
C28 C 0.84602(16) 0.5236(2) 0.10884(16) 0.0145(6) Uani 1 1 d .
C29 C 0.83486(17) 0.6168(2) 0.11515(17) 0.0169(6) Uani 1 1 d .
H29 H 0.8157 0.6422 0.1633 0.020 Uiso 1 1 calc R
C30 C 0.85177(18) 0.6732(2) 0.05079(17) 0.0189(6) Uani 1 1 d .
H30 H 0.8448 0.7373 0.0552 0.023 Uiso 1 1 calc R
C31 C 0.87865(19) 0.6362(2) -0.01946(18) 0.0240(7) Uani 1 1 d .
H31 H 0.8899 0.6750 -0.0634 0.029 Uiso 1 1 calc R
C32 C 0.8893(2) 0.5428(2) -0.02633(18) 0.0259(7) Uani 1 1 d .
H32 H 0.9076 0.5177 -0.0749 0.031 Uiso 1 1 calc R
C33 C 0.87315(18) 0.4863(2) 0.03748(18) 0.0210(6) Uani 1 1 d .
H33 H 0.8805 0.4223 0.0328 0.025 Uiso 1 1 calc R
C34 C 0.90843(17) 0.3661(2) 0.19254(16) 0.0157(6) Uani 1 1 d .
C35 C 0.89522(19) 0.2760(2) 0.16976(17) 0.0202(6) Uani 1 1 d .
H35 H 0.8418 0.2557 0.1554 0.024 Uiso 1 1 calc R
C36 C 0.9603(2) 0.2154(2) 0.16789(18) 0.0258(7) Uani 1 1 d .
H36 H 0.9515 0.1540 0.1517 0.031 Uiso 1 1 calc R
C37 C 1.0377(2) 0.2449(3) 0.18966(19) 0.0297(8) Uani 1 1 d .
H37 H 1.0821 0.2036 0.1883 0.036 Uiso 1 1 calc R
C38 C 1.05115(19) 0.3341(3) 0.21345(19) 0.0284(8) Uani 1 1 d .
H38 H 1.1046 0.3535 0.2291 0.034 Uiso 1 1 calc R
C39 C 0.98732(18) 0.3954(2) 0.21462(18) 0.0209(7) Uani 1 1 d .
H39 H 0.9969 0.4569 0.2303 0.025 Uiso 1 1 calc R
B1A B 0.3252(2) 0.3633(3) 0.2242(2) 0.0246(8) Uani 1 1 d .
F1A F 0.25502(12) 0.37566(18) 0.17662(12) 0.0474(6) Uani 1 1 d .
F2A F 0.38760(11) 0.41897(14) 0.19634(12) 0.0329(5) Uani 1 1 d .
F3A F 0.35031(12) 0.27236(14) 0.21881(12) 0.0354(5) Uani 1 1 d .
F4A F 0.31134(12) 0.38582(14) 0.30315(11) 0.0337(5) Uani 1 1 d .
F8 F 0.93472(12) 0.58763(16) 0.50892(12) 0.0394(5) Uani 1 1 d .
C40 C 0.61037(18) 0.7398(2) 0.04560(18) 0.0206(6) Uani 1 1 d .
H40 H 0.6019 0.8032 0.0368 0.025 Uiso 1 1 calc R

loop_
_atom_site_aniso_label
_atom_site_aniso_U_11
_atom_site_aniso_U_22
_atom_site_aniso_U_33
_atom_site_aniso_U_23
_atom_site_aniso_U_13
_atom_site_aniso_U_12
Pt1 0.01257(5) 0.01130(6) 0.01270(5) 0.00117(4) 0.00068(3) 0.00004(4)
P1 0.0125(3) 0.0142(4) 0.0130(3) 0.0008(3) 0.0007(3) 0.0008(3)
P2 0.0131(3) 0.0123(4) 0.0142(3) -0.0006(3) 0.0011(3) 0.0001(3)
S1 0.0155(3) 0.0129(4) 0.0163(3) 0.0016(3) 0.0008(3) -0.0006(3)
S2 0.0360(4) 0.0150(4) 0.0179(3) -0.0030(3) 0.0036(3) 0.0010(3)
Cl1 0.0212(4) 0.0213(4) 0.0184(3) 0.0078(3) -0.0036(3) -0.0029(3)
F1 0.0467(14) 0.0619(17) 0.0339(12) 0.0033(11) -0.0177(10) 0.0034(12)
F2 0.0503(14) 0.0384(14) 0.0452(13) 0.0100(10) 0.0134(11) -0.0155(11)
F3 0.0227(10) 0.0420(14) 0.0356(11) 0.0031(9) 0.0022(8) -0.0024(9)
F4 0.0273(9) 0.0149(10) 0.0213(9) 0.0013(7) 0.0065(7) -0.0037(7)
F5 0.0242(10) 0.0140(10) 0.0363(11) 0.0041(8) 0.0053(8) -0.0028(7)
F6 0.0308(11) 0.0303(12) 0.0376(11) 0.0179(9) 0.0142(9) -0.0024(9)
F7 0.0345(11) 0.0236(11) 0.0240(9) -0.0049(8) 0.0089(8) -0.0012(8)
C1 0.0140(13) 0.0163(16) 0.0178(13) 0.0011(10) -0.0013(10) -0.0001(11)
C2 0.0157(14) 0.0179(16) 0.0176(13) -0.0014(11) -0.0006(11) -0.0016(11)
C3 0.0136(13) 0.0196(17) 0.0140(13) 0.0045(11) 0.0009(10) -0.0013(11)
C4 0.0175(14) 0.0186(17) 0.0138(13) 0.0045(11) -0.0006(10) -0.0016(11)
C5 0.0217(15) 0.0193(17) 0.0174(14) -0.0011(12) 0.0008(11) 0.0016(12)
C6 0.0170(14) 0.031(2) 0.0177(14) 0.0060(12) 0.0059(11) 0.0014(13)
C7 0.0183(15) 0.0234(18) 0.0242(15) 0.0125(13) 0.0039(12) -0.0006(12)
C8 0.0134(13) 0.0142(16) 0.0251(15) 0.0064(12) 0.0006(11) -0.0023(11)
C9 0.0156(13) 0.0132(15) 0.0153(12) -0.0001(11) 0.0025(10) 0.0003(11)
C10 0.0160(14) 0.0152(16) 0.0198(14) -0.0005(11) -0.0002(11) -0.0006(11)
C11 0.0206(15) 0.0187(17) 0.0266(16) -0.0062(13) 0.0027(12) 0.0035(12)
C12 0.0295(17) 0.028(2) 0.0184(15) -0.0084(13) 0.0026(12) 0.0029(14)
C13 0.0338(18) 0.033(2) 0.0174(14) -0.0052(14) -0.0049(12) 0.0081(16)
C14 0.0223(16) 0.0254(18) 0.0204(15) -0.0050(13) -0.0027(12) 0.0073(13)
C15 0.0175(14) 0.0215(18) 0.0199(14) 0.0051(12) -0.0027(11) -0.0059(12)
C16 0.0150(14) 0.0194(16) 0.0173(13) 0.0016(11) -0.0006(11) -0.0002(11)
C17 0.0132(13) 0.0141(15) 0.0139(12) 0.0025(10) -0.0046(10) 0.0016(11)
C18 0.0213(15) 0.0182(17) 0.0157(13) 0.0004(11) 0.0009(11) -0.0008(12)
C19 0.0287(17) 0.0182(17) 0.0184(14) -0.0030(12) -0.0001(12) 0.0033(13)
C20 0.0162(14) 0.0145(16) 0.0161(13) -0.0012(11) -0.0020(10) -0.0003(11)
C21 0.0234(15) 0.0170(17) 0.0175(14) -0.0039(11) 0.0023(11) 0.0022(12)
C22 0.0265(16) 0.0182(17) 0.0174(14) -0.0029(12) 0.0050(12) -0.0003(13)
C23 0.0268(17) 0.027(2) 0.0241(16) -0.0048(13) 0.0010(13) -0.0048(14)
C24 0.035(2) 0.034(2) 0.0232(16) -0.0054(15) -0.0057(14) 0.0020(16)
C25 0.052(2) 0.023(2) 0.0224(16) 0.0029(14) 0.0053(15) 0.0054(17)
C26 0.0363(19) 0.0214(19) 0.0280(17) 0.0007(14) 0.0100(14) -0.0043(15)
C27 0.0232(16) 0.0244(19) 0.0225(15) -0.0010(13) 0.0023(12) 0.0029(13)
C28 0.0130(13) 0.0132(15) 0.0171(13) 0.0018(11) 0.0006(10) -0.0027(11)
C29 0.0162(13) 0.0175(16) 0.0170(13) -0.0021(11) 0.0006(10) 0.0001(12)
C30 0.0205(15) 0.0150(16) 0.0211(14) 0.0014(12) -0.0006(11) -0.0031(12)
C31 0.0245(16) 0.026(2) 0.0219(15) 0.0057(13) 0.0061(12) -0.0042(13)
C32 0.0320(18) 0.027(2) 0.0198(15) -0.0019(13) 0.0120(13) -0.0022(14)
C33 0.0238(16) 0.0170(17) 0.0227(15) -0.0007(12) 0.0077(12) 0.0004(12)
C34 0.0161(13) 0.0166(16) 0.0146(12) -0.0005(11) 0.0024(10) 0.0034(11)
C35 0.0246(16) 0.0182(17) 0.0180(14) 0.0012(12) 0.0023(12) 0.0040(12)
C36 0.040(2) 0.0191(18) 0.0192(15) 0.0035(12) 0.0075(13) 0.0118(14)
C37 0.0327(19) 0.035(2) 0.0217(16) 0.0095(14) 0.0112(14) 0.0205(16)
C38 0.0142(15) 0.044(2) 0.0274(17) 0.0069(15) 0.0042(12) 0.0045(14)
C39 0.0172(14) 0.0243(19) 0.0213(14) 0.0008(12) 0.0011(11) 0.0009(12)
B1A 0.0179(16) 0.036(2) 0.0205(16) 0.0054(15) 0.0033(13) 0.0001(15)
F1A 0.0199(10) 0.0877(19) 0.0342(11) 0.0060(12) -0.0047(8) 0.0076(11)
F2A 0.0251(10) 0.0372(13) 0.0374(11) 0.0172(9) 0.0108(8) 0.0023(9)
F3A 0.0339(11) 0.0333(13) 0.0393(12) 0.0000(10) 0.0037(9) -0.0062(9)
F4A 0.0406(12) 0.0385(13) 0.0224(9) 0.0050(9) 0.0077(8) -0.0039(9)
F8 0.0331(11) 0.0468(14) 0.0378(12) 0.0028(10) -0.0050(9) -0.0163(10)
C40 0.0244(16) 0.0141(16) 0.0226(15) 0.0023(12) -0.0075(12) -0.0041(12)

loop_
_atom_type_symbol
_atom_type_description
_atom_type_scat_dispersion_real
_atom_type_scat_dispersion_imag
_atom_type_scat_source
C C 0.0033 0.0016 'International Tables Vol C Tables 4.2.6.8 and 6.1.1.4'
H H 0.0000 0.0000 'International Tables Vol C Tables 4.2.6.8 and 6.1.1.4'
B B 0.0013 0.0007 'International Tables Vol C Tables 4.2.6.8 and 6.1.1.4'
F F 0.0171 0.0103 'International Tables Vol C Tables 4.2.6.8 and 6.1.1.4'
P P 0.1023 0.0942 'International Tables Vol C Tables 4.2.6.8 and 6.1.1.4'
S S 0.1246 0.1234 'International Tables Vol C Tables 4.2.6.8 and 6.1.1.4'
Cl Cl 0.1484 0.1585 'International Tables Vol C Tables 4.2.6.8 and 6.1.1.4'
Pt Pt -1.7033 8.3905 'International Tables Vol C Tables 4.2.6.8 and 6.1.1.4'

loop_
_geom_angle_atom_site_label_1
_geom_angle_atom_site_label_2
_geom_angle_atom_site_label_3
_geom_angle
P1 Pt1 P2 100.44(3)
P1 Pt1 Cl1 172.55(3)
P2 Pt1 Cl1 85.45(3)
P1 Pt1 S1 87.99(3)
P2 Pt1 S1 169.62(3)
Cl1 Pt1 S1 86.67(2)
C9 P1 C17 107.34(13)
C9 P1 C1 104.03(13)
C17 P1 C1 102.91(13)
C9 P1 Pt1 116.80(9)
C17 P1 Pt1 119.24(9)
C1 P1 Pt1 104.39(9)
C28 P2 C34 104.29(13)
C28 P2 C20 106.40(14)
C34 P2 C20 104.53(13)
C28 P2 Pt1 120.07(9)
C34 P2 Pt1 110.39(10)
C20 P2 Pt1 109.96(9)
C3 S1 C2 105.32(13)
C3 S1 Pt1 109.24(10)
C2 S1 Pt1 104.97(10)
C22 S2 C21 103.25(15)
C2 C1 P1 112.16(19)
C1 C2 S1 111.2(2)
C4 C3 C8 117.4(3)
C4 C3 S1 125.2(2)
C8 C3 S1 117.1(2)
F4 C4 C5 118.1(3)
F4 C4 C3 120.8(2)
C5 C4 C3 121.1(3)
F7 C5 C4 118.8(3)
F7 C5 C6 119.8(3)
C4 C5 C6 121.4(3)
C7 C6 C5 117.6(3)
F6 C7 C6 119.9(3)
F6 C7 C8 118.0(3)
C6 C7 C8 122.1(3)
F5 C8 C7 119.7(3)
F5 C8 C3 120.0(3)
C7 C8 C3 120.3(3)
C10 C9 C14 119.4(3)
C10 C9 P1 121.1(2)
C14 C9 P1 119.4(2)
C9 C10 C11 120.3(3)
C12 C11 C10 120.1(3)
C13 C12 C11 120.0(3)
C12 C13 C14 120.0(3)
C13 C14 C9 120.2(3)
C40 C15 C16 120.9(3)
C15 C16 C17 119.7(3)
C16 C17 C18 119.2(3)
C16 C17 P1 121.6(2)
C18 C17 P1 119.2(2)
C19 C18 C17 120.3(3)
C18 C19 C40 120.0(3)
C21 C20 P2 114.0(2)
C20 C21 S2 112.6(2)
C23 C22 C27 116.6(3)
C23 C22 S2 121.1(2)
C27 C22 S2 122.1(2)
F8 C23 C22 120.1(3)
F8 C23 C24 118.3(3)
C22 C23 C24 121.6(3)
F1 C24 C25 120.5(3)
F1 C24 C23 118.7(3)
C25 C24 C23 120.8(3)
C24 C25 C26 118.3(3)
F2 C26 C25 120.0(3)
F2 C26 C27 118.6(3)
C25 C26 C27 121.4(3)
F3 C27 C26 119.1(3)
F3 C27 C22 119.6(3)
C26 C27 C22 121.4(3)
C29 C28 C33 119.9(3)
C29 C28 P2 121.3(2)
C33 C28 P2 118.8(2)
C28 C29 C30 119.8(3)
C31 C30 C29 120.1(3)
C30 C31 C32 120.3(3)
C33 C32 C31 120.0(3)
C32 C33 C28 119.8(3)
C35 C34 C39 119.7(3)
C35 C34 P2 120.9(2)
C39 C34 P2 119.3(2)
C34 C35 C36 120.1(3)
C37 C36 C35 119.8(3)
C36 C37 C38 120.5(3)
C37 C38 C39 120.4(3)
C38 C39 C34 119.5(3)
F4A B1A F1A 110.3(3)
F4A B1A F3A 110.5(3)
F1A B1A F3A 109.2(3)
F4A B1A F2A 109.0(3)
F1A B1A F2A 109.7(3)
F3A B1A F2A 108.1(3)
C15 C40 C19 119.9(3)

loop_
_geom_bond_atom_site_label_1
_geom_bond_atom_site_label_2
_geom_bond_distance
Pt1 P1 2.2505(7)
Pt1 P2 2.2709(7)
Pt1 Cl1 2.3410(7)
Pt1 S1 2.3496(7)
P1 C9 1.808(3)
P1 C17 1.813(3)
P1 C1 1.838(3)
P2 C28 1.812(3)
P2 C34 1.817(3)
P2 C20 1.835(3)
S1 C3 1.780(3)
S1 C2 1.828(3)
S2 C22 1.766(3)
S2 C21 1.817(3)
F1 C24 1.345(4)
F2 C26 1.350(4)
F3 C27 1.345(4)
F4 C4 1.347(3)
F5 C8 1.338(3)
F6 C7 1.353(3)
F7 C5 1.348(4)
C1 C2 1.514(4)
C3 C4 1.387(4)
C3 C8 1.393(4)
C4 C5 1.371(4)
C5 C6 1.380(4)
C6 C7 1.368(5)
C7 C8 1.375(4)
C9 C10 1.384(4)
C9 C14 1.395(4)
C10 C11 1.389(4)
C11 C12 1.386(4)
C12 C13 1.383(5)
C13 C14 1.387(4)
C15 C40 1.380(4)
C15 C16 1.392(4)
C16 C17 1.395(4)
C17 C18 1.411(4)
C18 C19 1.385(4)
C19 C40 1.395(4)
C20 C21 1.527(4)
C22 C23 1.388(4)
C22 C27 1.390(4)
C23 F8 1.347(4)
C23 C24 1.389(5)
C24 C25 1.368(5)
C25 C26 1.374(5)
C26 C27 1.377(5)
C28 C29 1.385(4)
C28 C33 1.398(4)
C29 C30 1.391(4)
C30 C31 1.378(4)
C31 C32 1.386(5)
C32 C33 1.382(4)
C34 C35 1.389(4)
C34 C39 1.402(4)
C35 C36 1.394(4)
C36 C37 1.379(5)
C37 C38 1.383(5)
C38 C39 1.383(4)
B1A F4A 1.383(4)
B1A F1A 1.385(4)
B1A F3A 1.400(5)
B1A F2A 1.406(4)

loop_
_geom_torsion_atom_site_label_1
_geom_torsion_atom_site_label_2
_geom_torsion_atom_site_label_3
_geom_torsion_atom_site_label_4
_geom_torsion
P2 Pt1 P1 C9 78.04(11)
Cl1 Pt1 P1 C9 -140.1(2)
S1 Pt1 P1 C9 -95.85(11)
P2 Pt1 P1 C17 -53.68(11)
Cl1 Pt1 P1 C17 88.2(2)
S1 Pt1 P1 C17 132.43(11)
P2 Pt1 P1 C1 -167.76(10)
Cl1 Pt1 P1 C1 -25.9(2)
S1 Pt1 P1 C1 18.35(10)
P1 Pt1 P2 C28 -2.08(12)
Cl1 Pt1 P2 C28 -177.48(11)
S1 Pt1 P2 C28 141.74(16)
P1 Pt1 P2 C34 -123.39(10)
Cl1 Pt1 P2 C34 61.22(10)
S1 Pt1 P2 C34 20.43(18)
P1 Pt1 P2 C20 121.79(10)
Cl1 Pt1 P2 C20 -53.61(10)
S1 Pt1 P2 C20 -94.39(17)
P1 Pt1 S1 C3 -109.31(10)
P2 Pt1 S1 C3 106.20(17)
Cl1 Pt1 S1 C3 65.49(10)
P1 Pt1 S1 C2 3.21(10)
P2 Pt1 S1 C2 -141.28(16)
Cl1 Pt1 S1 C2 178.01(10)
C9 P1 C1 C2 79.6(2)
C17 P1 C1 C2 -168.5(2)
Pt1 P1 C1 C2 -43.3(2)
P1 C1 C2 S1 48.9(2)
C3 S1 C2 C1 85.2(2)
Pt1 S1 C2 C1 -30.1(2)
C2 S1 C3 C4 -84.5(3)
Pt1 S1 C3 C4 27.7(3)
C2 S1 C3 C8 100.8(2)
Pt1 S1 C3 C8 -146.9(2)
C8 C3 C4 F4 -178.5(2)
S1 C3 C4 F4 6.8(4)
C8 C3 C4 C5 1.1(4)
S1 C3 C4 C5 -173.5(2)
F4 C4 C5 F7 1.9(4)
C3 C4 C5 F7 -177.8(3)
F4 C4 C5 C6 -178.8(3)
C3 C4 C5 C6 1.6(5)
F7 C5 C6 C7 177.5(3)
C4 C5 C6 C7 -1.8(5)
C5 C6 C7 F6 179.9(3)
C5 C6 C7 C8 -0.7(5)
F6 C7 C8 F5 1.8(4)
C6 C7 C8 F5 -177.6(3)
F6 C7 C8 C3 -177.2(3)
C6 C7 C8 C3 3.5(5)
C4 C3 C8 F5 177.5(2)
S1 C3 C8 F5 -7.4(4)
C4 C3 C8 C7 -3.6(4)
S1 C3 C8 C7 171.5(2)
C17 P1 C9 C10 138.0(2)
C1 P1 C9 C10 -113.4(2)
Pt1 P1 C9 C10 1.0(3)
C17 P1 C9 C14 -45.8(3)
C1 P1 C9 C14 62.8(3)
Pt1 P1 C9 C14 177.2(2)
C14 C9 C10 C11 -2.6(4)
P1 C9 C10 C11 173.6(2)
C9 C10 C11 C12 3.2(5)
C10 C11 C12 C13 -1.1(5)
C11 C12 C13 C14 -1.5(5)
C12 C13 C14 C9 2.0(5)
C10 C9 C14 C13 0.1(5)
P1 C9 C14 C13 -176.2(3)
C40 C15 C16 C17 0.7(4)
C15 C16 C17 C18 -1.9(4)
C15 C16 C17 P1 174.8(2)
C9 P1 C17 C16 -16.9(3)
C1 P1 C17 C16 -126.3(2)
Pt1 P1 C17 C16 118.8(2)
C9 P1 C17 C18 159.8(2)
C1 P1 C17 C18 50.4(2)
Pt1 P1 C17 C18 -64.5(2)
C16 C17 C18 C19 1.8(4)
P1 C17 C18 C19 -174.9(2)
C17 C18 C19 C40 -0.6(4)
C28 P2 C20 C21 92.1(2)
C34 P2 C20 C21 -157.9(2)
Pt1 P2 C20 C21 -39.4(2)
P2 C20 C21 S2 179.68(15)
C22 S2 C21 C20 -72.6(2)
C21 S2 C22 C23 119.9(3)
C21 S2 C22 C27 -65.4(3)
C27 C22 C23 F8 -178.9(3)
S2 C22 C23 F8 -3.9(4)
C27 C22 C23 C24 -0.2(5)
S2 C22 C23 C24 174.8(3)
F8 C23 C24 F1 -1.2(5)
C22 C23 C24 F1 -180.0(3)
F8 C23 C24 C25 179.5(3)
C22 C23 C24 C25 0.7(5)
F1 C24 C25 C26 -179.9(3)
C23 C24 C25 C26 -0.6(5)
C24 C25 C26 F2 -179.8(3)
C24 C25 C26 C27 0.0(5)
F2 C26 C27 F3 1.7(5)
C25 C26 C27 F3 -178.0(3)
F2 C26 C27 C22 -179.7(3)
C25 C26 C27 C22 0.6(5)
C23 C22 C27 F3 178.1(3)
S2 C22 C27 F3 3.2(4)
C23 C22 C27 C26 -0.4(5)
S2 C22 C27 C26 -175.3(3)
C34 P2 C28 C29 -138.8(2)
C20 P2 C28 C29 -28.6(3)
Pt1 P2 C28 C29 96.9(2)
C34 P2 C28 C33 41.8(3)
C20 P2 C28 C33 151.9(2)
Pt1 P2 C28 C33 -82.5(2)
C33 C28 C29 C30 -0.9(4)
P2 C28 C29 C30 179.7(2)
C28 C29 C30 C31 0.8(4)
C29 C30 C31 C32 -0.2(5)
C30 C31 C32 C33 -0.2(5)
C31 C32 C33 C28 0.1(5)
C29 C28 C33 C32 0.4(4)
P2 C28 C33 C32 179.9(2)
C28 P2 C34 C35 -109.9(2)
C20 P2 C34 C35 138.6(2)
Pt1 P2 C34 C35 20.4(3)
C28 P2 C34 C39 68.3(2)
C20 P2 C34 C39 -43.2(3)
Pt1 P2 C34 C39 -161.4(2)
C39 C34 C35 C36 -0.8(4)
P2 C34 C35 C36 177.4(2)
C34 C35 C36 C37 0.8(4)
C35 C36 C37 C38 0.1(5)
C36 C37 C38 C39 -0.9(5)
C37 C38 C39 C34 0.9(5)
C35 C34 C39 C38 0.0(4)
P2 C34 C39 C38 -178.2(2)
C16 C15 C40 C19 0.5(4)
C18 C19 C40 C15 -0.6(4)
